data_1556560
loop_
_publ_author_name
'Ishikawa, R.'
'Michiwaki, S.'
'Noda, T.'
'Katoh, K.'
'Yamashita, M.'
'Matsubara, K.'
'Kawata, S.'

_publ_section_title
;
 Field-Induced Slow Magnetic Relaxation of Mono- and Dinuclear
 Dysprosium(III) Complexes Coordinated by a Chloranilate with Different
 Resonance Forms
;
_journal_name_full Inorganics
_journal_page_first 7
_journal_paper_doi 10.3390/inorganics6010007
_journal_volume 6
_journal_year 2018
_chemical_formula_moiety 'C44 H44 B4 Cl6 Dy2 N24 O4'
_chemical_formula_sum 'C44 H44 B4 Cl6 Dy2 N24 O4'
_chemical_formula_weight 1553.95
_space_group_crystal_system monoclinic
_space_group_IT_number 14
_space_group_name_Hall '-P 2yn'
_space_group_name_H-M_alt 'P 1 21/n 1'
_atom_sites_solution_hydrogens geom
_atom_sites_solution_primary direct
_atom_sites_solution_secondary difmap
_cell_angle_alpha 90.0000
_cell_angle_beta 107.6590(13)
_cell_angle_gamma 90.0000
_cell_formula_units_Z 2
_cell_length_a 13.9870(7)
_cell_length_b 15.1052(9)
_cell_length_c 14.8741(7)
_cell_measurement_reflns_used 21100
_cell_measurement_temperature 163
_cell_measurement_theta_max 27.43
_cell_measurement_theta_min 3.06
_cell_volume 2994.5(3)
_computing_cell_refinement 'RAPID AUTO'
_computing_data_collection 'RAPID AUTO (Rigaku, ????)'
_computing_data_reduction 'RAPID AUTO'
_computing_molecular_graphics 'CrystalStructure 4.2.2'
_computing_publication_material 'CrystalStructure 4.2.2 (Rigaku, 2016)'
_computing_structure_refinement 'SHELXL Version 2014/7 (Sheldrick, 2008)'
_computing_structure_solution 'SIR2011 (Burla, et al., 2012)'
_diffrn_ambient_temperature 163
_diffrn_detector_area_resol_mean 10.000
_diffrn_measured_fraction_theta_full 0.997
_diffrn_measured_fraction_theta_max 0.994
_diffrn_measurement_device_type 'Rigaku R-AXIS RAPID'
_diffrn_measurement_method \w
_diffrn_radiation_type 'Mo K\a'
_diffrn_radiation_wavelength 0.71075
_diffrn_reflns_av_R_equivalents 0.0655
_diffrn_reflns_Laue_measured_fraction_full 0.997
_diffrn_reflns_Laue_measured_fraction_max 0.994
_diffrn_reflns_limit_h_max 14
_diffrn_reflns_limit_h_min -18
_diffrn_reflns_limit_k_max 19
_diffrn_reflns_limit_k_min -19
_diffrn_reflns_limit_l_max 19
_diffrn_reflns_limit_l_min -18
_diffrn_reflns_number 27868
_diffrn_reflns_point_group_measured_fraction_full 0.997
_diffrn_reflns_point_group_measured_fraction_max 0.994
_diffrn_reflns_theta_full 25.242
_diffrn_reflns_theta_max 27.441
_diffrn_reflns_theta_min 3.056
_diffrn_standards_interval_count .
_diffrn_standards_number 0
_exptl_absorpt_coefficient_mu 2.810
_exptl_absorpt_correction_T_max 0.755
_exptl_absorpt_correction_T_min 0.246
_exptl_absorpt_correction_type multi-scan
_exptl_absorpt_process_details 'ABSCOR (Rigaku, 1995)'
_exptl_crystal_colour violet
_exptl_crystal_density_diffrn 1.723
_exptl_crystal_density_method 'not measured'
_exptl_crystal_description block
_exptl_crystal_F_000 1524.00
_exptl_crystal_size_max 0.600
_exptl_crystal_size_mid 0.150
_exptl_crystal_size_min 0.100
_refine_diff_density_max 1.54
_refine_diff_density_min -0.83
_refine_ls_extinction_method none
_refine_ls_goodness_of_fit_ref 1.048
_refine_ls_hydrogen_treatment constr
_refine_ls_number_parameters 379
_refine_ls_number_reflns 6808
_refine_ls_number_restraints 0
_refine_ls_R_factor_all 0.0477
_refine_ls_R_factor_gt 0.0388
_refine_ls_shift/su_max 0.001
_refine_ls_structure_factor_coef Fsqd
_refine_ls_weighting_details 'w = 1/[\s^2^(Fo^2^)+(0.0233P)^2^+5.8559P] where P=(Fo^2^+2Fc^2^)/3'
_refine_ls_weighting_scheme calc
_refine_ls_wR_factor_gt 0.0797
_refine_ls_wR_factor_ref 0.0860
_reflns_Friedel_coverage 0.000
_reflns_Friedel_fraction_full .
_reflns_Friedel_fraction_max .
_reflns_number_gt 5671
_reflns_number_total 6808
_reflns_threshold_expression F^2^>2.0\s(F^2^)
_cod_data_source_file CrystalStructure_1.cif
_cod_data_source_block 151201mcwkDy2
_cod_database_code 1556560

loop_
_space_group_symop_id
_space_group_symop_operation_xyz
1 +X,+Y,+Z
2 1/2-X,1/2+Y,1/2-Z
3 -X,-Y,-Z
4 -1/2+X,-1/2-Y,-1/2+Z

loop_
_atom_site_label
_atom_site_type_symbol
_atom_site_fract_x
_atom_site_fract_y
_atom_site_fract_z
_atom_site_U_iso_or_equiv
_atom_site_adp_type
_atom_site_occupancy
_atom_site_site_symmetry_order
_atom_site_calc_flag
_atom_site_refinement_flags_posn
_atom_site_refinement_flags_adp
_atom_site_refinement_flags_occupancy
_atom_site_disorder_assembly
_atom_site_disorder_group
Dy1 Dy 0.41743(2) 0.13054(2) 0.72492(2) 0.01692(7) Uani 1 1 d . . . . .
Cl1 Cl 0.43454(9) 0.17032(7) 0.36945(7) 0.0308(2) Uani 1 1 d . . . . .
Cl2 Cl 0.7320(2) 0.16336(19) 0.63635(13) 0.1017(8) Uani 1 1 d . . . . .
Cl3 Cl 0.7189(2) 0.33979(16) 0.5542(2) 0.1065(9) Uani 1 1 d . . . . .
O1 O 0.4287(2) 0.14172(19) 0.56908(18) 0.0241(6) Uani 1 1 d . . . . .
O2 O 0.4721(2) -0.00252(19) 0.67040(17) 0.0214(6) Uani 1 1 d . . . . .
N1 N 0.6037(3) 0.1134(2) 0.7999(2) 0.0238(7) Uani 1 1 d . . . . .
N2 N 0.6631(3) 0.1822(2) 0.8450(2) 0.0250(7) Uani 1 1 d . . . . .
N3 N 0.4835(3) 0.2782(2) 0.7059(2) 0.0250(7) Uani 1 1 d . . . . .
N4 N 0.5631(3) 0.3180(2) 0.7700(2) 0.0255(7) Uani 1 1 d . . . . .
N5 N 0.4660(3) 0.2012(2) 0.8864(2) 0.0228(7) Uani 1 1 d . . . . .
N6 N 0.5471(3) 0.2546(2) 0.9214(2) 0.0239(7) Uani 1 1 d . . . . .
N7 N 0.2708(3) 0.2136(2) 0.7395(2) 0.0245(7) Uani 1 1 d . . . . .
N8 N 0.1924(3) 0.1712(2) 0.7567(2) 0.0235(7) Uani 1 1 d . . . . .
N9 N 0.3638(2) 0.0244(2) 0.8227(2) 0.0202(7) Uani 1 1 d . . . . .
N10 N 0.2687(2) 0.0255(2) 0.8292(2) 0.0214(7) Uani 1 1 d . . . . .
N11 N 0.2586(3) 0.0571(2) 0.6204(2) 0.0232(7) Uani 1 1 d . . . . .
N12 N 0.1823(3) 0.0360(2) 0.6561(2) 0.0229(7) Uani 1 1 d . . . . .
C1 C 0.4886(3) -0.0058(3) 0.5920(2) 0.0198(8) Uani 1 1 d . . . . .
C2 C 0.4607(3) 0.0780(3) 0.5312(3) 0.0195(7) Uani 1 1 d . . . . .
C3 C 0.4706(3) 0.0784(3) 0.4410(2) 0.0204(8) Uani 1 1 d . . . . .
C4 C 0.6652(3) 0.0433(3) 0.8078(3) 0.0287(9) Uani 1 1 d . . . . .
H4 H 0.6446 -0.0141 0.7835 0.034 Uiso 1 1 calc R U . . .
C5 C 0.7638(3) 0.0674(3) 0.8572(3) 0.0324(10) Uani 1 1 d . . . . .
H5 H 0.8218 0.0307 0.8726 0.039 Uiso 1 1 calc R U . . .
C6 C 0.7588(3) 0.1555(3) 0.8787(3) 0.0295(10) Uani 1 1 d . . . . .
H6 H 0.8140 0.1914 0.9119 0.035 Uiso 1 1 calc R U . . .
C7 C 0.4535(3) 0.3353(3) 0.6335(3) 0.0293(9) Uani 1 1 d . . . . .
H7 H 0.3993 0.3252 0.5779 0.035 Uiso 1 1 calc R U . . .
C8 C 0.5121(4) 0.4106(3) 0.6508(3) 0.0365(11) Uani 1 1 d . . . . .
H8 H 0.5060 0.4609 0.6112 0.044 Uiso 1 1 calc R U . . .
C9 C 0.5811(4) 0.3970(3) 0.7377(3) 0.0344(10) Uani 1 1 d . . . . .
H9 H 0.6328 0.4369 0.7694 0.041 Uiso 1 1 calc R U . . .
C10 C 0.4213(3) 0.1971(3) 0.9537(3) 0.0266(9) Uani 1 1 d . . . . .
H10 H 0.3618 0.1646 0.9489 0.032 Uiso 1 1 calc R U . . .
C11 C 0.4735(4) 0.2470(3) 1.0320(3) 0.0307(10) Uani 1 1 d . . . . .
H11 H 0.4577 0.2547 1.0893 0.037 Uiso 1 1 calc R U . . .
C12 C 0.5520(3) 0.2824(3) 1.0086(3) 0.0292(9) Uani 1 1 d . . . . .
H12 H 0.6019 0.3203 1.0472 0.035 Uiso 1 1 calc R U . . .
C13 C 0.2591(4) 0.2994(3) 0.7544(3) 0.0283(9) Uani 1 1 d . . . . .
H13 H 0.3034 0.3448 0.7476 0.034 Uiso 1 1 calc R U . . .
C14 C 0.1742(4) 0.3137(3) 0.7812(3) 0.0342(10) Uani 1 1 d . . . . .
H14 H 0.1489 0.3686 0.7956 0.041 Uiso 1 1 calc R U . . .
C15 C 0.1346(4) 0.2310(3) 0.7822(3) 0.0318(10) Uani 1 1 d . . . . .
H15 H 0.0755 0.2179 0.7984 0.038 Uiso 1 1 calc R U . . .
C16 C 0.4176(3) -0.0256(3) 0.8948(3) 0.0263(9) Uani 1 1 d . . . . .
H16 H 0.4868 -0.0387 0.9069 0.032 Uiso 1 1 calc R U . . .
C17 C 0.3604(3) -0.0557(3) 0.9490(3) 0.0280(9) Uani 1 1 d . . . . .
H17 H 0.3810 -0.0917 1.0039 0.034 Uiso 1 1 calc R U . . .
C18 C 0.2659(3) -0.0216(3) 0.9052(3) 0.0260(9) Uani 1 1 d . . . . .
H18 H 0.2083 -0.0301 0.9255 0.031 Uiso 1 1 calc R U . . .
C19 C 0.2353(3) 0.0168(3) 0.5357(3) 0.0290(9) Uani 1 1 d . . . . .
H19 H 0.2745 0.0205 0.4936 0.035 Uiso 1 1 calc R U . . .
C20 C 0.1465(3) -0.0307(3) 0.5178(3) 0.0331(10) Uani 1 1 d . . . . .
H20 H 0.1143 -0.0652 0.4637 0.040 Uiso 1 1 calc R U . . .
C21 C 0.1157(3) -0.0166(3) 0.5956(3) 0.0293(9) Uani 1 1 d . . . . .
H21 H 0.0567 -0.0403 0.6053 0.035 Uiso 1 1 calc R U . . .
C22 C 0.6831(8) 0.2321(6) 0.5412(6) 0.105(4) Uani 1 1 d . . . . .
H22A H 0.7015 0.2077 0.4869 0.127 Uiso 1 1 calc R U . . .
H22B H 0.6090 0.2299 0.5246 0.127 Uiso 1 1 calc R U . . .
B1 B 0.6201(4) 0.2722(3) 0.8639(3) 0.0264(10) Uani 1 1 d . . . . .
H1 H 0.6760 0.3112 0.9009 0.032 Uiso 1 1 calc R U . . .
B2 B 0.1812(3) 0.0694(3) 0.7532(3) 0.0235(9) Uani 1 1 d . . . . .
H2 H 0.1162 0.0527 0.7637 0.028 Uiso 1 1 calc R U . . .

loop_
_atom_site_aniso_label
_atom_site_aniso_U_11
_atom_site_aniso_U_22
_atom_site_aniso_U_33
_atom_site_aniso_U_23
_atom_site_aniso_U_13
_atom_site_aniso_U_12
Dy1 0.01854(10) 0.01751(10) 0.01551(10) -0.00164(6) 0.00635(7) -0.00048(7)
Cl1 0.0446(6) 0.0248(5) 0.0278(5) 0.0073(4) 0.0183(5) 0.0107(4)
Cl2 0.141(2) 0.121(2) 0.0610(10) 0.0275(11) 0.0569(13) 0.0321(17)
Cl3 0.138(2) 0.0660(13) 0.164(2) -0.0189(14) 0.120(2) -0.0136(13)
O1 0.0327(16) 0.0201(15) 0.0232(13) -0.0009(11) 0.0139(12) 0.0035(12)
O2 0.0268(14) 0.0214(14) 0.0187(12) -0.0015(10) 0.0110(11) 0.0013(11)
N1 0.0230(17) 0.0238(18) 0.0224(15) -0.0020(13) 0.0037(14) 0.0010(14)
N2 0.0191(16) 0.033(2) 0.0226(16) -0.0002(14) 0.0066(14) -0.0048(15)
N3 0.0285(18) 0.0227(18) 0.0218(15) 0.0004(13) 0.0049(14) -0.0018(14)
N4 0.0269(18) 0.0224(18) 0.0282(17) 0.0006(14) 0.0097(15) -0.0057(14)
N5 0.0253(17) 0.0229(18) 0.0202(15) -0.0044(13) 0.0071(14) -0.0036(14)
N6 0.0267(17) 0.0222(18) 0.0210(15) -0.0049(13) 0.0046(14) -0.0031(14)
N7 0.0249(17) 0.0236(18) 0.0248(16) 0.0000(13) 0.0074(14) 0.0022(14)
N8 0.0209(17) 0.0279(19) 0.0229(16) 0.0014(13) 0.0086(14) 0.0049(14)
N9 0.0203(16) 0.0202(17) 0.0200(15) 0.0024(12) 0.0059(13) -0.0010(13)
N10 0.0221(17) 0.0219(17) 0.0202(15) 0.0015(13) 0.0064(13) -0.0012(13)
N11 0.0247(17) 0.0244(18) 0.0191(15) -0.0008(13) 0.0044(14) 0.0006(14)
N12 0.0201(16) 0.0242(18) 0.0234(16) 0.0032(13) 0.0051(14) -0.0014(14)
C1 0.0167(18) 0.023(2) 0.0183(16) 0.0002(14) 0.0033(15) -0.0030(15)
C2 0.0217(18) 0.0166(18) 0.0216(17) -0.0031(14) 0.0086(16) -0.0006(15)
C3 0.0229(19) 0.0198(19) 0.0185(17) 0.0025(14) 0.0064(15) 0.0009(15)
C4 0.028(2) 0.029(2) 0.029(2) -0.0015(17) 0.0074(18) 0.0053(18)
C5 0.028(2) 0.038(3) 0.031(2) 0.0086(19) 0.0082(19) 0.0084(19)
C6 0.021(2) 0.041(3) 0.028(2) 0.0058(18) 0.0086(18) -0.0038(18)
C7 0.031(2) 0.030(2) 0.028(2) 0.0041(17) 0.0105(19) 0.0006(18)
C8 0.039(3) 0.029(3) 0.043(2) 0.014(2) 0.015(2) 0.001(2)
C9 0.032(2) 0.030(2) 0.042(2) 0.002(2) 0.012(2) -0.0091(19)
C10 0.030(2) 0.028(2) 0.0236(19) -0.0028(16) 0.0110(18) 0.0018(18)
C11 0.040(3) 0.031(2) 0.0208(18) -0.0062(17) 0.0093(18) 0.002(2)
C12 0.033(2) 0.029(2) 0.0216(18) -0.0062(16) 0.0015(18) -0.0009(18)
C13 0.037(2) 0.022(2) 0.027(2) 0.0016(16) 0.0115(19) 0.0055(18)
C14 0.046(3) 0.029(2) 0.030(2) 0.0034(18) 0.014(2) 0.016(2)
C15 0.033(2) 0.035(3) 0.030(2) 0.0062(18) 0.0142(19) 0.013(2)
C16 0.025(2) 0.027(2) 0.0258(19) 0.0011(16) 0.0057(17) 0.0031(17)
C17 0.033(2) 0.029(2) 0.0204(18) 0.0046(16) 0.0052(17) -0.0004(18)
C18 0.031(2) 0.026(2) 0.0226(18) 0.0016(16) 0.0104(17) -0.0045(18)
C19 0.030(2) 0.030(2) 0.0222(19) -0.0054(17) 0.0013(17) 0.0024(18)
C20 0.030(2) 0.034(3) 0.028(2) -0.0074(18) -0.0012(19) -0.0020(19)
C21 0.023(2) 0.027(2) 0.033(2) 0.0018(18) 0.0007(18) -0.0038(17)
C22 0.134(8) 0.088(7) 0.070(5) 0.018(4) -0.005(5) -0.054(6)
B1 0.027(2) 0.024(2) 0.026(2) -0.0027(18) 0.005(2) -0.0051(19)
B2 0.019(2) 0.027(2) 0.025(2) 0.0043(18) 0.0081(18) 0.0004(18)

loop_
_atom_type_symbol
_atom_type_description
_atom_type_scat_dispersion_real
_atom_type_scat_dispersion_imag
_atom_type_scat_source
C C 0.0033 0.0016
;
International Tables for Crystallography
(Vol. C, Tables 4.2.6.8 and 6.1.1.4)
;
H H 0.0000 0.0000
;
International Tables for Crystallography
(Vol. C, Table 6.1.1.4)
;
B B 0.0013 0.0007
;
International Tables for Crystallography
(Vol. C, Tables 4.2.6.8 and 6.1.1.4)
;
Cl Cl 0.1484 0.1585
;
International Tables for Crystallography
(Vol. C, Tables 4.2.6.8 and 6.1.1.4)
;
Dy Dy -0.1892 4.4098
;
International Tables for Crystallography
(Vol. C, Tables 4.2.6.8 and 6.1.1.4)
;
N N 0.0061 0.0033
;
International Tables for Crystallography
(Vol. C, Tables 4.2.6.8 and 6.1.1.4)
;
O O 0.0106 0.0060
;
International Tables for Crystallography
(Vol. C, Tables 4.2.6.8 and 6.1.1.4)
;

loop_
_geom_angle_atom_site_label_1
_geom_angle_atom_site_label_2
_geom_angle_atom_site_label_3
_geom_angle
_geom_angle_site_symmetry_1
_geom_angle_site_symmetry_3
O1 Dy1 O2 66.69(9) . .
O1 Dy1 N9 138.94(10) . .
O2 Dy1 N9 80.57(10) . .
O1 Dy1 N3 71.65(10) . .
O2 Dy1 N3 123.71(11) . .
N9 Dy1 N3 149.39(11) . .
O1 Dy1 N7 110.62(10) . .
O2 Dy1 N7 145.16(11) . .
N9 Dy1 N7 82.38(11) . .
N3 Dy1 N7 84.31(12) . .
O1 Dy1 N1 94.22(10) . .
O2 Dy1 N1 70.58(10) . .
N9 Dy1 N1 97.64(11) . .
N3 Dy1 N1 76.69(12) . .
N7 Dy1 N1 142.09(11) . .
O1 Dy1 N5 145.02(11) . .
O2 Dy1 N5 131.27(10) . .
N9 Dy1 N5 75.67(11) . .
N3 Dy1 N5 74.03(11) . .
N7 Dy1 N5 72.10(11) . .
N1 Dy1 N5 71.25(11) . .
O1 Dy1 N11 74.88(10) . .
O2 Dy1 N11 74.65(10) . .
N9 Dy1 N11 73.00(10) . .
N3 Dy1 N11 127.76(11) . .
N7 Dy1 N11 71.39(11) . .
N1 Dy1 N11 145.05(11) . .
N5 Dy1 N11 134.22(11) . .
C2 O1 Dy1 121.2(2) . .
C1 O2 Dy1 121.2(3) . .
C4 N1 N2 106.1(3) . .
C4 N1 Dy1 131.9(3) . .
N2 N1 Dy1 122.1(3) . .
C6 N2 N1 110.0(4) . .
C6 N2 B1 126.6(4) . .
N1 N2 B1 122.9(3) . .
C7 N3 N4 105.5(4) . .
C7 N3 Dy1 129.6(3) . .
N4 N3 Dy1 124.9(2) . .
C9 N4 N3 110.1(3) . .
C9 N4 B1 128.5(4) . .
N3 N4 B1 121.4(3) . .
C10 N5 N6 105.5(3) . .
C10 N5 Dy1 130.0(3) . .
N6 N5 Dy1 124.5(2) . .
C12 N6 N5 110.2(3) . .
C12 N6 B1 129.3(4) . .
N5 N6 B1 120.4(3) . .
C13 N7 N8 106.2(4) . .
C13 N7 Dy1 131.0(3) . .
N8 N7 Dy1 121.1(3) . .
C15 N8 N7 109.0(4) . .
C15 N8 B2 128.0(4) . .
N7 N8 B2 122.9(3) . .
C16 N9 N10 105.8(3) . .
C16 N9 Dy1 130.6(3) . .
N10 N9 Dy1 121.3(2) . .
C18 N10 N9 109.4(3) . .
C18 N10 B2 128.6(4) . .
N9 N10 B2 121.9(3) . .
C19 N11 N12 105.2(3) . .
C19 N11 Dy1 133.3(3) . .
N12 N11 Dy1 120.3(2) . .
C21 N12 N11 110.1(3) . .
C21 N12 B2 128.5(4) . .
N11 N12 B2 121.4(3) . .
O2 C1 C3 124.6(4) . 3_656
O2 C1 C2 115.4(3) . .
C3 C1 C2 120.0(3) 3_656 .
O1 C2 C3 125.3(4) . .
O1 C2 C1 115.3(3) . .
C3 C2 C1 119.4(3) . .
C2 C3 C1 120.5(3) . 3_656
C2 C3 Cl1 120.2(3) . .
C1 C3 Cl1 119.3(3) 3_656 .
N1 C4 C5 110.1(4) . .
N1 C4 H4 125.0 . .
C5 C4 H4 125.0 . .
C6 C5 C4 105.2(4) . .
C6 C5 H5 127.4 . .
C4 C5 H5 127.4 . .
N2 C6 C5 108.7(4) . .
N2 C6 H6 125.7 . .
C5 C6 H6 125.7 . .
N3 C7 C8 110.9(4) . .
N3 C7 H7 124.5 . .
C8 C7 H7 124.5 . .
C9 C8 C7 105.1(4) . .
C9 C8 H8 127.5 . .
C7 C8 H8 127.5 . .
N4 C9 C8 108.4(4) . .
N4 C9 H9 125.8 . .
C8 C9 H9 125.8 . .
N5 C10 C11 110.9(4) . .
N5 C10 H10 124.6 . .
C11 C10 H10 124.6 . .
C12 C11 C10 104.9(4) . .
C12 C11 H11 127.5 . .
C10 C11 H11 127.5 . .
N6 C12 C11 108.5(4) . .
N6 C12 H12 125.7 . .
C11 C12 H12 125.7 . .
N7 C13 C14 111.1(4) . .
N7 C13 H13 124.4 . .
C14 C13 H13 124.4 . .
C15 C14 C13 104.2(4) . .
C15 C14 H14 127.9 . .
C13 C14 H14 127.9 . .
N8 C15 C14 109.4(4) . .
N8 C15 H15 125.3 . .
C14 C15 H15 125.3 . .
N9 C16 C17 111.8(4) . .
N9 C16 H16 124.1 . .
C17 C16 H16 124.1 . .
C16 C17 C18 104.1(4) . .
C16 C17 H17 127.9 . .
C18 C17 H17 127.9 . .
N10 C18 C17 108.9(4) . .
N10 C18 H18 125.6 . .
C17 C18 H18 125.6 . .
N11 C19 C20 111.1(4) . .
N11 C19 H19 124.4 . .
C20 C19 H19 124.4 . .
C21 C20 C19 104.5(4) . .
C21 C20 H20 127.7 . .
C19 C20 H20 127.7 . .
N12 C21 C20 109.0(4) . .
N12 C21 H21 125.5 . .
C20 C21 H21 125.5 . .
Cl3 C22 Cl2 117.0(5) . .
Cl3 C22 H22A 108.0 . .
Cl2 C22 H22A 108.0 . .
Cl3 C22 H22B 108.0 . .
Cl2 C22 H22B 108.0 . .
H22A C22 H22B 107.3 . .
N6 B1 N4 109.4(4) . .
N6 B1 N2 108.0(3) . .
N4 B1 N2 110.6(3) . .
N6 B1 H1 109.6 . .
N4 B1 H1 109.6 . .
N2 B1 H1 109.6 . .
N12 B2 N10 108.4(3) . .
N12 B2 N8 109.2(3) . .
N10 B2 N8 110.7(3) . .
N12 B2 H2 109.5 . .
N10 B2 H2 109.5 . .
N8 B2 H2 109.5 . .

loop_
_geom_bond_atom_site_label_1
_geom_bond_atom_site_label_2
_geom_bond_distance
_geom_bond_site_symmetry_2
Dy1 O1 2.376(3) .
Dy1 O2 2.379(3) .
Dy1 N9 2.431(3) .
Dy1 N3 2.463(4) .
Dy1 N7 2.469(4) .
Dy1 N1 2.517(3) .
Dy1 N5 2.526(3) .
Dy1 N11 2.547(3) .
Cl1 C3 1.729(4) .
Cl2 C22 1.721(8) .
Cl3 C22 1.696(9) .
O1 C2 1.264(5) .
O2 C1 1.256(4) .
N1 C4 1.347(5) .
N1 N2 1.372(5) .
N2 C6 1.341(6) .
N2 B1 1.546(6) .
N3 C7 1.343(5) .
N3 N4 1.366(5) .
N4 C9 1.339(6) .
N4 B1 1.546(6) .
N5 C10 1.332(5) .
N5 N6 1.361(5) .
N6 C12 1.345(5) .
N6 B1 1.540(6) .
N7 C13 1.334(5) .
N7 N8 1.359(5) .
N8 C15 1.342(6) .
N8 B2 1.545(6) .
N9 C16 1.341(5) .
N9 N10 1.363(5) .
N10 C18 1.347(5) .
N10 B2 1.542(5) .
N11 C19 1.347(5) .
N11 N12 1.365(5) .
N12 C21 1.341(5) .
N12 B2 1.535(5) .
C1 C3 1.393(6) 3_656
C1 C2 1.535(5) .
C2 C3 1.391(5) .
C3 C1 1.393(6) 3_656
C4 C5 1.400(6) .
C4 H4 0.9500 .
C5 C6 1.375(7) .
C5 H5 0.9500 .
C6 H6 0.9500 .
C7 C8 1.379(7) .
C7 H7 0.9500 .
C8 C9 1.374(7) .
C8 H8 0.9500 .
C9 H9 0.9500 .
C10 C11 1.395(6) .
C10 H10 0.9500 .
C11 C12 1.357(7) .
C11 H11 0.9500 .
C12 H12 0.9500 .
C13 C14 1.379(7) .
C13 H13 0.9500 .
C14 C15 1.369(7) .
C14 H14 0.9500 .
C15 H15 0.9500 .
C16 C17 1.373(6) .
C16 H16 0.9500 .
C17 C18 1.384(6) .
C17 H17 0.9500 .
C18 H18 0.9500 .
C19 C20 1.389(7) .
C19 H19 0.9500 .
C20 C21 1.368(6) .
C20 H20 0.9500 .
C21 H21 0.9500 .
C22 H22A 0.9900 .
C22 H22B 0.9900 .
B1 H1 1.0000 .
B2 H2 1.0000 .

loop_
_geom_torsion_atom_site_label_1
_geom_torsion_atom_site_label_2
_geom_torsion_atom_site_label_3
_geom_torsion_atom_site_label_4
_geom_torsion
_geom_torsion_site_symmetry_1
_geom_torsion_site_symmetry_2
_geom_torsion_site_symmetry_3
_geom_torsion_site_symmetry_4
C4 N1 N2 C6 0.8(4) . . . .
Dy1 N1 N2 C6 179.8(3) . . . .
C4 N1 N2 B1 -171.7(4) . . . .
Dy1 N1 N2 B1 7.4(5) . . . .
C7 N3 N4 C9 -0.1(5) . . . .
Dy1 N3 N4 C9 178.8(3) . . . .
C7 N3 N4 B1 -179.3(4) . . . .
Dy1 N3 N4 B1 -0.4(5) . . . .
C10 N5 N6 C12 0.2(5) . . . .
Dy1 N5 N6 C12 179.4(3) . . . .
C10 N5 N6 B1 177.7(4) . . . .
Dy1 N5 N6 B1 -3.1(5) . . . .
C13 N7 N8 C15 -0.4(4) . . . .
Dy1 N7 N8 C15 166.3(3) . . . .
C13 N7 N8 B2 -176.2(3) . . . .
Dy1 N7 N8 B2 -9.6(4) . . . .
C16 N9 N10 C18 1.2(4) . . . .
Dy1 N9 N10 C18 -163.2(3) . . . .
C16 N9 N10 B2 -174.3(4) . . . .
Dy1 N9 N10 B2 21.3(5) . . . .
C19 N11 N12 C21 1.0(4) . . . .
Dy1 N11 N12 C21 -168.1(3) . . . .
C19 N11 N12 B2 179.8(4) . . . .
Dy1 N11 N12 B2 10.7(5) . . . .
Dy1 O2 C1 C3 173.8(3) . . . 3_656
Dy1 O2 C1 C2 -6.1(4) . . . .
Dy1 O1 C2 C3 -179.5(3) . . . .
Dy1 O1 C2 C1 1.3(5) . . . .
O2 C1 C2 O1 3.1(5) . . . .
C3 C1 C2 O1 -176.8(4) 3_656 . . .
O2 C1 C2 C3 -176.2(4) . . . .
C3 C1 C2 C3 3.9(6) 3_656 . . .
O1 C2 C3 C1 176.9(4) . . . 3_656
C1 C2 C3 C1 -4.0(6) . . . 3_656
O1 C2 C3 Cl1 -2.0(6) . . . .
C1 C2 C3 Cl1 177.2(3) . . . .
N2 N1 C4 C5 -0.5(5) . . . .
Dy1 N1 C4 C5 -179.3(3) . . . .
N1 C4 C5 C6 0.0(5) . . . .
N1 N2 C6 C5 -0.8(5) . . . .
B1 N2 C6 C5 171.3(4) . . . .
C4 C5 C6 N2 0.5(5) . . . .
N4 N3 C7 C8 -0.3(5) . . . .
Dy1 N3 C7 C8 -179.1(3) . . . .
N3 C7 C8 C9 0.6(6) . . . .
N3 N4 C9 C8 0.4(5) . . . .
B1 N4 C9 C8 179.6(4) . . . .
C7 C8 C9 N4 -0.6(6) . . . .
N6 N5 C10 C11 -0.4(5) . . . .
Dy1 N5 C10 C11 -179.6(3) . . . .
N5 C10 C11 C12 0.5(5) . . . .
N5 N6 C12 C11 0.1(5) . . . .
B1 N6 C12 C11 -177.1(4) . . . .
C10 C11 C12 N6 -0.4(5) . . . .
N8 N7 C13 C14 0.0(4) . . . .
Dy1 N7 C13 C14 -164.8(3) . . . .
N7 C13 C14 C15 0.3(5) . . . .
N7 N8 C15 C14 0.6(5) . . . .
B2 N8 C15 C14 176.1(4) . . . .
C13 C14 C15 N8 -0.5(5) . . . .
N10 N9 C16 C17 -1.1(5) . . . .
Dy1 N9 C16 C17 161.3(3) . . . .
N9 C16 C17 C18 0.5(5) . . . .
N9 N10 C18 C17 -0.9(5) . . . .
B2 N10 C18 C17 174.2(4) . . . .
C16 C17 C18 N10 0.3(5) . . . .
N12 N11 C19 C20 -1.0(5) . . . .
Dy1 N11 C19 C20 166.0(3) . . . .
N11 C19 C20 C21 0.7(5) . . . .
N11 N12 C21 C20 -0.6(5) . . . .
B2 N12 C21 C20 -179.3(4) . . . .
C19 C20 C21 N12 -0.1(5) . . . .
C12 N6 B1 N4 -121.6(4) . . . .
N5 N6 B1 N4 61.4(5) . . . .
C12 N6 B1 N2 118.0(5) . . . .
N5 N6 B1 N2 -59.0(5) . . . .
C9 N4 B1 N6 120.5(5) . . . .
N3 N4 B1 N6 -60.4(5) . . . .
C9 N4 B1 N2 -120.6(5) . . . .
N3 N4 B1 N2 58.5(5) . . . .
C6 N2 B1 N6 -114.0(4) . . . .
N1 N2 B1 N6 57.2(5) . . . .
C6 N2 B1 N4 126.4(4) . . . .
N1 N2 B1 N4 -62.5(5) . . . .
C21 N12 B2 N10 111.8(5) . . . .
N11 N12 B2 N10 -66.7(5) . . . .
C21 N12 B2 N8 -127.5(4) . . . .
N11 N12 B2 N8 53.9(5) . . . .
C18 N10 B2 N12 -125.5(4) . . . .
N9 N10 B2 N12 49.1(5) . . . .
C18 N10 B2 N8 114.8(4) . . . .
N9 N10 B2 N8 -70.6(5) . . . .
C15 N8 B2 N12 128.6(4) . . . .
N7 N8 B2 N12 -56.4(4) . . . .
C15 N8 B2 N10 -112.1(4) . . . .
N7 N8 B2 N10 62.9(4) . . . .
